data_4512418
loop_
_publ_author_name
'Dey, Avishek'
'Bera, Saibal'
'Biradha, Kumar'

_publ_section_title
;
 Cocrystals and Salts of Pyridine-3,5-bis(1-methyl-benzimidazole-2-yl)
 with Pyromellitic Acid: Aromatic Guest Inclusion and Separation via
 Benzimidazole--Carboxylic Acid Heterosynthon
;
_journal_issue 1
_journal_name_full 'Crystal Growth &amp; Design'
_journal_page_first 318
_journal_paper_doi 10.1021/cg501380m
_journal_volume 15
_journal_year 2015
_chemical_formula_sum 'C52 H44 N10 O10'
_chemical_formula_weight 968.97
_chemical_name_systematic
; 
 ? 
;
_space_group_IT_number 2
_symmetry_cell_setting triclinic
_symmetry_space_group_name_Hall '-P 1'
_symmetry_space_group_name_H-M 'P -1'
_atom_sites_solution_hydrogens geom
_atom_sites_solution_primary direct
_atom_sites_solution_secondary difmap
_audit_creation_method SHELXL-97
_cell_angle_alpha 81.612(7)
_cell_angle_beta 75.381(7)
_cell_angle_gamma 87.175(7)
_cell_formula_units_Z 1
_cell_length_a 8.435(2)
_cell_length_b 10.432(3)
_cell_length_c 13.287(4)
_cell_measurement_reflns_used 14216
_cell_measurement_temperature 293(2)
_cell_measurement_theta_max 26.35
_cell_measurement_theta_min 1.60
_cell_volume 1119.1(5)
_computing_structure_refinement 'SHELXL-97 (Sheldrick, 1997)'
_computing_structure_solution 'SHELXS-97 (Sheldrick, 1990)'
_diffrn_ambient_temperature 293(2)
_diffrn_measured_fraction_theta_full 0.974
_diffrn_measured_fraction_theta_max 0.974
_diffrn_radiation_monochromator graphite
_diffrn_radiation_source 'fine-focus sealed tube'
_diffrn_radiation_type MoK\a
_diffrn_radiation_wavelength 0.71073
_diffrn_reflns_av_R_equivalents 0.0237
_diffrn_reflns_av_sigmaI/netI 0.0264
_diffrn_reflns_limit_h_max 10
_diffrn_reflns_limit_h_min -10
_diffrn_reflns_limit_k_max 12
_diffrn_reflns_limit_k_min -12
_diffrn_reflns_limit_l_max 16
_diffrn_reflns_limit_l_min -16
_diffrn_reflns_number 14216
_diffrn_reflns_theta_full 26.35
_diffrn_reflns_theta_max 26.35
_diffrn_reflns_theta_min 1.60
_exptl_absorpt_coefficient_mu 0.102
_exptl_absorpt_correction_T_max 0.988
_exptl_absorpt_correction_T_min 0.978
_exptl_absorpt_correction_type empirical
_exptl_absorpt_process_details sadabs
_exptl_crystal_colour colourless
_exptl_crystal_density_diffrn 1.438
_exptl_crystal_density_method 'not measured'
_exptl_crystal_description Needle
_exptl_crystal_F_000 506
_exptl_crystal_size_max 0.30
_exptl_crystal_size_mid 0.18
_exptl_crystal_size_min 0.12
_refine_diff_density_max 0.254
_refine_diff_density_min -0.245
_refine_diff_density_rms 0.042
_refine_ls_extinction_method none
_refine_ls_goodness_of_fit_ref 1.120
_refine_ls_hydrogen_treatment mixed
_refine_ls_matrix_type full
_refine_ls_number_parameters 337
_refine_ls_number_reflns 4457
_refine_ls_number_restraints 0
_refine_ls_restrained_S_all 1.120
_refine_ls_R_factor_all 0.0600
_refine_ls_R_factor_gt 0.0426
_refine_ls_shift/su_max 0.000
_refine_ls_shift/su_mean 0.000
_refine_ls_structure_factor_coef Fsqd
_refine_ls_weighting_details 'calc w=1/[\s^2^(Fo^2^)+(0.1000P)^2^+0.0000P] where P=(Fo^2^+2Fc^2^)/3'
_refine_ls_weighting_scheme calc
_refine_ls_wR_factor_gt 0.1356
_refine_ls_wR_factor_ref 0.1520
_reflns_number_gt 3441
_reflns_number_total 4457
_reflns_threshold_expression >2sigma(I)
_cod_data_source_file cg501380m_si_002.cif
_cod_data_source_block 3
_cod_depositor_comments
;
The following automatic conversions were performed:

'_symmetry_cell_setting' value 'Triclinic' changed to 'triclinic'
according to
/home/saulius/struct/COD-crude-data--automatic-downloads/rss-feeds/ACS/lib/dictionaries/cif_core.dic
dictionary named 'cif_core.dic' version 2.4.2 from 2011-04-26.

Automatic conversion script
Id: cif_fix_values 2935 2014-11-11 08:27:57Z andrius 

 Adding full bibliography for 4512417--4512422.cif.
;
_cod_original_sg_symbol_H-M P-1
_cod_database_code 4512418

loop_
_symmetry_equiv_pos_as_xyz
'x, y, z'
'-x, -y, -z'

loop_
_atom_site_label
_atom_site_type_symbol
_atom_site_fract_x
_atom_site_fract_y
_atom_site_fract_z
_atom_site_U_iso_or_equiv
_atom_site_adp_type
_atom_site_occupancy
_atom_site_symmetry_multiplicity
_atom_site_calc_flag
_atom_site_refinement_flags
O1W O 0.80213(17) 0.06965(13) 0.86422(10) 0.0433(3) Uani 1 1 d .
H1WO H 0.720(3) 0.051(2) 0.8493(17) 0.050 Uiso 1 1 d .
H2WO H 0.849(2) -0.008(2) 0.8892(16) 0.050 Uiso 1 1 d .
O11 O 0.83021(17) 0.18102(12) 0.51206(10) 0.0476(4) Uani 1 1 d .
H11O H 0.795(2) 0.108(2) 0.4830(16) 0.050 Uiso 1 1 d .
O12 O 0.7869(2) 0.30149(15) 0.37022(13) 0.0731(5) Uani 1 1 d .
O13 O 0.96977(16) 0.22284(14) 0.70854(11) 0.0493(4) Uani 1 1 d .
H13O H 0.902(2) 0.152(2) 0.7716(16) 0.050 Uiso 1 1 d .
O14 O 0.72012(15) 0.30496(13) 0.71273(10) 0.0480(4) Uani 1 1 d .
C11 C 0.91601(18) 0.39778(15) 0.47921(13) 0.0298(4) Uani 1 1 d .
C12 C 0.94208(18) 0.39709(15) 0.57944(12) 0.0290(4) Uani 1 1 d .
C13 C 1.02582(19) 0.49933(16) 0.59766(13) 0.0320(4) Uani 1 1 d .
H13 H 1.0435 0.4986 0.6641 0.038 Uiso 1 1 calc R
C14 C 0.8364(2) 0.28889(17) 0.44841(14) 0.0358(4) Uani 1 1 d .
C15 C 0.86540(19) 0.30176(15) 0.67253(13) 0.0312(4) Uani 1 1 d .
N1A N 0.50423(17) 0.98081(15) 0.18022(12) 0.0405(4) Uani 1 1 d .
C1A C 0.5245(2) 0.93171(17) 0.27464(14) 0.0382(4) Uani 1 1 d .
H1A H 0.4435 0.8784 0.3193 0.046 Uiso 1 1 calc R
C2A C 0.6617(2) 0.95636(17) 0.31001(13) 0.0342(4) Uani 1 1 d .
C3A C 0.7780(2) 1.04067(17) 0.24428(14) 0.0366(4) Uani 1 1 d .
H3A H 0.8688 1.0617 0.2660 0.044 Uiso 1 1 calc R
C4A C 0.7583(2) 1.09339(17) 0.14600(13) 0.0362(4) Uani 1 1 d .
C5A C 0.6197(2) 1.05849(18) 0.11734(15) 0.0396(4) Uani 1 1 d .
H5A H 0.6075 1.0913 0.0507 0.048 Uiso 1 1 calc R
N11A N 0.63238(17) 0.77466(14) 0.45829(11) 0.0344(3) Uani 1 1 d .
N12A N 0.74250(18) 0.95810(14) 0.47552(11) 0.0369(4) Uani 1 1 d .
C11A C 0.67926(19) 0.89821(16) 0.41399(13) 0.0325(4) Uani 1 1 d .
C12A C 0.6676(2) 0.75428(17) 0.55621(13) 0.0340(4) Uani 1 1 d .
C13A C 0.7390(2) 0.86967(17) 0.56492(13) 0.0349(4) Uani 1 1 d .
C14A C 0.7938(2) 0.8792(2) 0.65395(15) 0.0453(5) Uani 1 1 d .
H14A H 0.8439 0.9539 0.6606 0.054 Uiso 1 1 calc R
C15A C 0.7712(3) 0.7742(2) 0.73188(16) 0.0502(5) Uani 1 1 d .
H15A H 0.8067 0.7784 0.7921 0.060 Uiso 1 1 calc R
C16A C 0.6967(3) 0.6621(2) 0.72263(16) 0.0503(5) Uani 1 1 d .
H16A H 0.6820 0.5937 0.7774 0.060 Uiso 1 1 calc R
C17A C 0.6440(2) 0.64949(18) 0.63482(15) 0.0445(5) Uani 1 1 d .
H17A H 0.5948 0.5741 0.6286 0.053 Uiso 1 1 calc R
C18A C 0.5881(2) 0.67073(18) 0.40873(16) 0.0453(5) Uani 1 1 d .
H18A H 0.4710 0.6664 0.4231 0.068 Uiso 1 1 calc R
H18B H 0.6309 0.5898 0.4361 0.068 Uiso 1 1 calc R
H18C H 0.6334 0.6875 0.3342 0.068 Uiso 1 1 calc R
N21A N 0.85521(17) 1.28564(14) 0.00844(11) 0.0362(4) Uani 1 1 d .
N22A N 1.04355(17) 1.15344(15) 0.06293(12) 0.0383(4) Uani 1 1 d .
C21A C 0.8856(2) 1.17688(17) 0.07299(13) 0.0356(4) Uani 1 1 d .
C22A C 1.0061(2) 1.33430(17) -0.04759(13) 0.0347(4) Uani 1 1 d .
C23A C 1.1214(2) 1.25104(17) -0.01292(13) 0.0354(4) Uani 1 1 d .
C24A C 1.2887(2) 1.2734(2) -0.05592(15) 0.0451(5) Uani 1 1 d .
H24A H 1.3674 1.2185 -0.0340 0.054 Uiso 1 1 calc R
C25A C 1.3332(2) 1.3788(2) -0.13134(15) 0.0484(5) Uani 1 1 d .
H25A H 1.4437 1.3946 -0.1616 0.058 Uiso 1 1 calc R
C26A C 1.2154(2) 1.4633(2) -0.16370(15) 0.0474(5) Uani 1 1 d .
H26A H 1.2495 1.5346 -0.2142 0.057 Uiso 1 1 calc R
C27A C 1.0504(2) 1.44275(18) -0.12218(14) 0.0419(4) Uani 1 1 d .
H27A H 0.9721 1.4990 -0.1431 0.050 Uiso 1 1 calc R
C28A C 0.6993(2) 1.3419(2) -0.00536(17) 0.0485(5) Uani 1 1 d .
H28A H 0.6854 1.3279 -0.0724 0.073 Uiso 1 1 calc R
H28B H 0.6981 1.4333 -0.0021 0.073 Uiso 1 1 calc R
H28C H 0.6115 1.3017 0.0493 0.073 Uiso 1 1 calc R

loop_
_atom_site_aniso_label
_atom_site_aniso_U_11
_atom_site_aniso_U_22
_atom_site_aniso_U_33
_atom_site_aniso_U_23
_atom_site_aniso_U_13
_atom_site_aniso_U_12
O1W 0.0510(8) 0.0379(7) 0.0406(8) 0.0089(6) -0.0173(6) -0.0072(6)
O11 0.0756(10) 0.0297(7) 0.0417(7) 0.0003(6) -0.0222(7) -0.0152(6)
O12 0.1195(14) 0.0499(9) 0.0678(10) 0.0147(8) -0.0627(10) -0.0356(9)
O13 0.0434(7) 0.0458(8) 0.0502(8) 0.0190(7) -0.0105(6) -0.0010(6)
O14 0.0376(7) 0.0492(8) 0.0482(8) 0.0095(6) -0.0022(6) -0.0056(6)
C11 0.0309(8) 0.0277(9) 0.0307(8) -0.0011(7) -0.0083(6) -0.0037(6)
C12 0.0298(8) 0.0263(8) 0.0287(8) 0.0015(7) -0.0059(6) -0.0022(6)
C13 0.0391(9) 0.0306(9) 0.0260(8) 0.0001(7) -0.0087(7) -0.0068(7)
C14 0.0415(9) 0.0315(9) 0.0337(9) 0.0023(8) -0.0103(7) -0.0092(7)
C15 0.0375(9) 0.0274(8) 0.0284(8) -0.0009(7) -0.0082(7) -0.0067(7)
N1A 0.0356(8) 0.0442(9) 0.0416(9) 0.0005(7) -0.0120(6) -0.0057(7)
C1A 0.0359(9) 0.0366(10) 0.0396(10) 0.0008(8) -0.0076(7) -0.0040(7)
C2A 0.0369(9) 0.0332(9) 0.0314(9) -0.0026(7) -0.0069(7) -0.0024(7)
C3A 0.0358(9) 0.0388(10) 0.0355(9) -0.0039(8) -0.0094(7) -0.0046(7)
C4A 0.0377(9) 0.0355(9) 0.0340(9) -0.0011(8) -0.0080(7) -0.0035(7)
C5A 0.0400(9) 0.0419(10) 0.0364(10) -0.0008(8) -0.0107(8) -0.0022(8)
N11A 0.0388(8) 0.0304(8) 0.0345(8) -0.0030(6) -0.0101(6) -0.0047(6)
N12A 0.0452(8) 0.0307(8) 0.0359(8) -0.0036(6) -0.0117(6) -0.0065(6)
C11A 0.0340(8) 0.0297(9) 0.0316(9) -0.0026(7) -0.0042(7) -0.0029(7)
C12A 0.0374(9) 0.0321(9) 0.0319(9) -0.0026(7) -0.0086(7) -0.0016(7)
C13A 0.0373(9) 0.0322(9) 0.0351(9) -0.0050(7) -0.0085(7) 0.0004(7)
C14A 0.0561(11) 0.0435(11) 0.0423(11) -0.0128(9) -0.0198(9) 0.0006(9)
C15A 0.0613(12) 0.0569(13) 0.0359(10) -0.0083(10) -0.0192(9) 0.0072(10)
C16A 0.0602(12) 0.0471(12) 0.0390(11) 0.0074(9) -0.0123(9) 0.0029(10)
C17A 0.0496(11) 0.0373(10) 0.0444(11) 0.0018(9) -0.0114(8) -0.0039(8)
C18A 0.0573(11) 0.0346(10) 0.0507(11) -0.0096(9) -0.0232(9) -0.0016(8)
N21A 0.0370(8) 0.0372(8) 0.0344(8) -0.0008(7) -0.0110(6) -0.0018(6)
N22A 0.0368(8) 0.0387(8) 0.0380(8) 0.0050(7) -0.0119(6) -0.0046(6)
C21A 0.0399(9) 0.0359(10) 0.0312(9) -0.0001(7) -0.0112(7) -0.0042(7)
C22A 0.0414(9) 0.0351(9) 0.0276(8) -0.0035(7) -0.0084(7) -0.0048(7)
C23A 0.0390(9) 0.0353(9) 0.0311(9) -0.0001(8) -0.0091(7) -0.0059(7)
C24A 0.0397(10) 0.0493(12) 0.0456(11) -0.0042(9) -0.0100(8) -0.0050(8)
C25A 0.0466(11) 0.0556(13) 0.0400(11) -0.0030(9) -0.0043(8) -0.0167(9)
C26A 0.0635(13) 0.0442(11) 0.0326(10) 0.0026(9) -0.0103(9) -0.0163(9)
C27A 0.0571(11) 0.0384(10) 0.0316(9) -0.0018(8) -0.0149(8) -0.0022(9)
C28A 0.0434(10) 0.0474(12) 0.0546(12) -0.0013(10) -0.0165(9) 0.0053(9)

loop_
_atom_type_symbol
_atom_type_description
_atom_type_scat_dispersion_real
_atom_type_scat_dispersion_imag
_atom_type_scat_source
C C 0.0033 0.0016 'International Tables Vol C Tables 4.2.6.8 and 6.1.1.4'
H H 0.0000 0.0000 'International Tables Vol C Tables 4.2.6.8 and 6.1.1.4'
N N 0.0061 0.0033 'International Tables Vol C Tables 4.2.6.8 and 6.1.1.4'
O O 0.0106 0.0060 'International Tables Vol C Tables 4.2.6.8 and 6.1.1.4'

loop_
_geom_angle_atom_site_label_1
_geom_angle_atom_site_label_2
_geom_angle_atom_site_label_3
_geom_angle
_geom_angle_site_symmetry_1
_geom_angle_site_symmetry_3
C12 C11 C13 118.66(14) . 2_766
C12 C11 C14 123.57(15) . .
C13 C11 C14 117.68(14) 2_766 .
C13 C12 C11 118.80(15) . .
C13 C12 C15 117.15(14) . .
C11 C12 C15 123.52(14) . .
C12 C13 C11 122.54(15) . 2_766
O12 C14 O11 123.87(17) . .
O12 C14 C11 122.06(16) . .
O11 C14 C11 114.04(15) . .
O14 C15 O13 124.35(16) . .
O14 C15 C12 121.27(15) . .
O13 C15 C12 114.24(14) . .
C5A N1A C1A 117.92(15) . .
N1A C1A C2A 123.33(16) . .
C3A C2A C1A 117.63(16) . .
C3A C2A C11A 121.20(15) . .
C1A C2A C11A 121.15(16) . .
C2A C3A C4A 119.73(16) . .
C5A C4A C3A 117.78(16) . .
C5A C4A C21A 121.84(16) . .
C3A C4A C21A 120.28(15) . .
N1A C5A C4A 123.53(17) . .
C11A N11A C12A 107.07(14) . .
C11A N11A C18A 128.56(15) . .
C12A N11A C18A 123.11(15) . .
C11A N12A C13A 106.02(15) . .
N12A C11A N11A 112.19(15) . .
N12A C11A C2A 124.19(16) . .
N11A C11A C2A 123.62(15) . .
C17A C12A N11A 132.22(16) . .
C17A C12A C13A 122.45(16) . .
N11A C12A C13A 105.33(15) . .
C14A C13A N12A 130.94(17) . .
C14A C13A C12A 119.69(17) . .
N12A C13A C12A 109.37(15) . .
C15A C14A C13A 117.71(18) . .
C14A C15A C16A 121.59(18) . .
C17A C16A C15A 121.80(19) . .
C16A C17A C12A 116.72(18) . .
C21A N21A C22A 106.51(14) . .
C21A N21A C28A 129.47(15) . .
C22A N21A C28A 123.98(15) . .
C21A N22A C23A 105.08(14) . .
N22A C21A N21A 112.64(15) . .
N22A C21A C4A 122.58(16) . .
N21A C21A C4A 124.78(15) . .
C23A C22A C27A 122.37(17) . .
C23A C22A N21A 105.62(15) . .
C27A C22A N21A 131.98(17) . .
C22A C23A N22A 110.14(15) . .
C22A C23A C24A 119.83(17) . .
N22A C23A C24A 130.03(17) . .
C25A C24A C23A 118.02(18) . .
C24A C25A C26A 121.39(18) . .
C27A C26A C25A 121.34(18) . .
C26A C27A C22A 117.00(18) . .

loop_
_geom_bond_atom_site_label_1
_geom_bond_atom_site_label_2
_geom_bond_distance
_geom_bond_site_symmetry_2
O11 C14 1.300(2) .
O12 C14 1.202(2) .
O13 C15 1.307(2) .
O14 C15 1.2078(19) .
C11 C12 1.403(2) .
C11 C13 1.384(2) 2_766
C11 C14 1.503(2) .
C12 C13 1.390(2) .
C12 C15 1.496(2) .
C13 C11 1.384(2) 2_766
N1A C5A 1.332(2) .
N1A C1A 1.333(2) .
C1A C2A 1.402(2) .
C2A C3A 1.388(2) .
C2A C11A 1.466(2) .
C3A C4A 1.388(2) .
C4A C5A 1.396(2) .
C4A C21A 1.474(2) .
N11A C11A 1.370(2) .
N11A C12A 1.391(2) .
N11A C18A 1.456(2) .
N12A C11A 1.321(2) .
N12A C13A 1.389(2) .
C12A C17A 1.382(3) .
C12A C13A 1.405(2) .
C13A C14A 1.392(2) .
C14A C15A 1.378(3) .
C15A C16A 1.390(3) .
C16A C17A 1.374(3) .
N21A C21A 1.374(2) .
N21A C22A 1.381(2) .
N21A C28A 1.457(2) .
N22A C21A 1.319(2) .
N22A C23A 1.384(2) .
C22A C23A 1.393(2) .
C22A C27A 1.389(3) .
C23A C24A 1.400(2) .
C24A C25A 1.372(3) .
C25A C26A 1.402(3) .
C26A C27A 1.377(3) .
